data_2209934
loop_
_publ_author_name
'Sonar, Vijayakumar N.'
'Parkin, Sean'
'Crooks, Peter A.'

_publ_section_title
;
 (<i>E</i>)-1-Benzyl-3-(2-nitrovinyl)-1<i>H</i>-indole
;
_journal_coeditor_code LH2120
_journal_issue 8
_journal_name_full 'Acta Crystallographica Section E'
_journal_page_first o3328
_journal_page_last o3330
_journal_paper_doi 10.1107/S1600536806026523
_journal_volume 62
_journal_year 2006
_chemical_formula_iupac 'C17 H14 N2 O2'
_chemical_formula_moiety 'C17 H14 N2 O2'
_chemical_formula_sum 'C17 H14 N2 O2'
_chemical_formula_weight 278.30
_chemical_name_systematic
;
(E)-1-Benzyl-3-(2-nitrovinyl)-1H-indole
;
_space_group_IT_number 14
_symmetry_cell_setting monoclinic
_symmetry_space_group_name_Hall '-P 2yn'
_symmetry_space_group_name_H-M 'P 1 21/n 1'
_atom_sites_solution_hydrogens geom
_atom_sites_solution_primary direct
_atom_sites_solution_secondary difmap
_audit_creation_method SHELXL-97
_cell_angle_alpha 90.00
_cell_angle_beta 97.2220(14)
_cell_angle_gamma 90.00
_cell_formula_units_Z 4
_cell_length_a 4.98460(10)
_cell_length_b 16.5617(5)
_cell_length_c 16.9822(6)
_cell_measurement_reflns_used 3256
_cell_measurement_temperature 150.0(2)
_cell_measurement_theta_max 27.48
_cell_measurement_theta_min 1.00
_cell_volume 1390.82(7)
_computing_cell_refinement 'SCALEPACK (Otwinowski & Minor, 1997)'
_computing_data_collection 'COLLECT (Nonius, 1999)'
_computing_data_reduction 'DENZO--SMN (Otwinowski & Minor, 1997)'
_computing_molecular_graphics 'XP in SHELXTL (Sheldrick, 1995)'
_computing_publication_material
;
SHELXL97  and local procedures
;
_computing_structure_refinement 'SHELXL97 (Sheldrick, 1997)'
_computing_structure_solution 'SHELXS97 (Sheldrick, 1997)'
_diffrn_ambient_temperature 150.0(2)
_diffrn_detector_area_resol_mean 18
_diffrn_measured_fraction_theta_full .998
_diffrn_measured_fraction_theta_max .998
_diffrn_measurement_device_type 'Nonius KappaCCD'
_diffrn_measurement_method '\w scans at fixed \c = 55\%'
_diffrn_radiation_monochromator graphite
_diffrn_radiation_source 'fine-focus sealed tube'
_diffrn_radiation_type MoK\a
_diffrn_radiation_wavelength 0.71073
_diffrn_reflns_av_R_equivalents 0.0260
_diffrn_reflns_av_sigmaI/netI 0.0460
_diffrn_reflns_limit_h_max 6
_diffrn_reflns_limit_h_min -6
_diffrn_reflns_limit_k_max 13
_diffrn_reflns_limit_k_min -21
_diffrn_reflns_limit_l_max 22
_diffrn_reflns_limit_l_min -22
_diffrn_reflns_number 5144
_diffrn_reflns_theta_full 27.48
_diffrn_reflns_theta_max 27.48
_diffrn_reflns_theta_min 1.72
_exptl_absorpt_coefficient_mu 0.089
_exptl_absorpt_correction_T_max 0.9886
_exptl_absorpt_correction_T_min 0.9637
_exptl_absorpt_correction_type multi-scan
_exptl_absorpt_process_details '(SCALEPACK; Otwinowski & Minor, 1997)'
_exptl_crystal_colour yellow
_exptl_crystal_density_diffrn 1.329
_exptl_crystal_density_method 'not measured'
_exptl_crystal_description 'cut needle'
_exptl_crystal_F_000 584
_exptl_crystal_size_max 0.42
_exptl_crystal_size_mid 0.24
_exptl_crystal_size_min 0.13
_refine_diff_density_max .197
_refine_diff_density_min -.205
_refine_ls_extinction_method none
_refine_ls_goodness_of_fit_ref 1.033
_refine_ls_hydrogen_treatment constr
_refine_ls_matrix_type full
_refine_ls_number_parameters 190
_refine_ls_number_reflns 3189
_refine_ls_number_restraints 0
_refine_ls_restrained_S_all 1.033
_refine_ls_R_factor_all 0.0762
_refine_ls_R_factor_gt 0.0458
_refine_ls_shift/su_max 0.004
_refine_ls_shift/su_mean 0.000
_refine_ls_structure_factor_coef Fsqd
_refine_ls_weighting_details 'calc w=1/[\s^2^(Fo^2^)+(0.0646P)^2^+0.1702P] where P=(Fo^2^+2Fc^2^)/3'
_refine_ls_weighting_scheme calc
_refine_ls_wR_factor_gt 0.1102
_refine_ls_wR_factor_ref 0.1251
_reflns_number_gt 2202
_reflns_number_total 3189
_reflns_threshold_expression I>2\s(I)
_cod_data_source_file lh2120.cif
_cod_data_source_block I
_cod_original_sg_symbol_H-M 'P 21/n'
_cod_database_code 2209934
_cod_database_fobs_code 2209934

loop_
_symmetry_equiv_pos_as_xyz
'x, y, z'
'-x+1/2, y+1/2, -z+1/2'
'-x, -y, -z'
'x-1/2, -y-1/2, z-1/2'

loop_
_atom_site_type_symbol
_atom_site_label
_atom_site_fract_x
_atom_site_fract_y
_atom_site_fract_z
_atom_site_U_iso_or_equiv
_atom_site_adp_type
_atom_site_calc_flag
_atom_site_refinement_flags
_atom_site_occupancy
N N1 1.0120(2) 0.25929(7) 0.02568(7) 0.0260(3) Uani d . 1
N N2 0.4717(3) 0.55589(8) 0.13336(7) 0.0340(3) Uani d . 1
O O1 0.6092(2) 0.60541(7) 0.10216(7) 0.0456(3) Uani d . 1
O O2 0.2786(3) 0.57562(7) 0.16796(8) 0.0547(4) Uani d . 1
C C1 0.9789(3) 0.34027(9) 0.02556(8) 0.0279(3) Uani d . 1
H H1 1.0688 0.3769 -0.0053 0.033 Uiso calc R 1
C C2 0.7961(3) 0.36264(8) 0.07664(8) 0.0268(3) Uani d . 1
C C3 0.7099(3) 0.28814(9) 0.11085(8) 0.0250(3) Uani d . 1
C C4 0.5359(3) 0.26817(9) 0.16659(9) 0.0297(3) Uani d . 1
H H4 0.4386 0.3091 0.1901 0.036 Uiso calc R 1
C C5 0.5083(3) 0.18826(9) 0.18670(9) 0.0335(4) Uani d . 1
H H5 0.3909 0.1744 0.2245 0.040 Uiso calc R 1
C C6 0.6488(3) 0.12715(9) 0.15272(9) 0.0365(4) Uani d . 1
H H6 0.6255 0.0726 0.1679 0.044 Uiso calc R 1
C C7 0.8216(3) 0.14474(9) 0.09726(9) 0.0322(4) Uani d . 1
H H7 0.9170 0.1034 0.0737 0.039 Uiso calc R 1
C C8 0.8496(3) 0.22563(8) 0.07749(8) 0.0251(3) Uani d . 1
C C9 1.1668(3) 0.21349(9) -0.02668(9) 0.0299(3) Uani d . 1
H H9A 1.2831 0.1738 0.0050 0.036 Uiso calc R 1
H H9B 1.2855 0.2507 -0.0521 0.036 Uiso calc R 1
C C10 0.9814(3) 0.16970(9) -0.09025(8) 0.0254(3) Uani d . 1
C C11 0.7668(3) 0.21082(10) -0.13243(8) 0.0313(4) Uani d . 1
H H11 0.7384 0.2663 -0.1218 0.038 Uiso calc R 1
C C12 0.5940(3) 0.17109(11) -0.19001(9) 0.0369(4) Uani d . 1
H H12 0.4460 0.1993 -0.2182 0.044 Uiso calc R 1
C C13 0.6355(3) 0.09083(11) -0.20676(9) 0.0360(4) Uani d . 1
H H13 0.5168 0.0638 -0.2464 0.043 Uiso calc R 1
C C14 0.8503(3) 0.05007(9) -0.16564(9) 0.0359(4) Uani d . 1
H H14 0.8806 -0.0050 -0.1773 0.043 Uiso calc R 1
C C15 1.0219(3) 0.08916(9) -0.10749(9) 0.0318(4) Uani d . 1
H H15 1.1687 0.0606 -0.0791 0.038 Uiso calc R 1
C C16 0.7184(3) 0.44442(9) 0.08705(8) 0.0286(3) Uani d . 1
H H16 0.8130 0.4842 0.0612 0.034 Uiso calc R 1
C C17 0.5276(3) 0.47137(9) 0.12908(8) 0.0306(4) Uani d . 1
H H17 0.4280 0.4340 0.1564 0.037 Uiso calc R 1

loop_
_atom_site_aniso_label
_atom_site_aniso_U_11
_atom_site_aniso_U_22
_atom_site_aniso_U_33
_atom_site_aniso_U_12
_atom_site_aniso_U_13
_atom_site_aniso_U_23
N1 0.0262(7) 0.0235(6) 0.0291(6) -0.0001(5) 0.0069(5) -0.0011(5)
N2 0.0432(8) 0.0291(7) 0.0309(7) 0.0062(6) 0.0100(6) 0.0022(5)
O1 0.0580(8) 0.0269(6) 0.0561(7) 0.0012(6) 0.0238(6) 0.0060(5)
O2 0.0641(9) 0.0392(7) 0.0686(8) 0.0174(6) 0.0391(7) 0.0059(6)
C1 0.0331(8) 0.0224(7) 0.0289(7) -0.0027(6) 0.0065(6) 0.0002(6)
C2 0.0297(8) 0.0250(8) 0.0259(7) -0.0002(6) 0.0044(6) -0.0009(6)
C3 0.0241(8) 0.0268(7) 0.0234(7) -0.0018(6) 0.0002(6) -0.0010(6)
C4 0.0292(8) 0.0309(8) 0.0293(8) -0.0009(6) 0.0042(6) 0.0009(6)
C5 0.0312(9) 0.0382(9) 0.0319(8) -0.0046(7) 0.0067(7) 0.0051(7)
C6 0.0370(9) 0.0276(8) 0.0450(9) -0.0041(7) 0.0058(8) 0.0095(7)
C7 0.0302(8) 0.0271(8) 0.0392(8) 0.0003(6) 0.0039(7) 0.0024(7)
C8 0.0222(7) 0.0262(8) 0.0262(7) -0.0021(6) 0.0001(6) 0.0017(6)
C9 0.0268(8) 0.0287(8) 0.0355(8) 0.0024(6) 0.0086(7) -0.0025(6)
C10 0.0245(8) 0.0262(8) 0.0273(7) 0.0011(6) 0.0099(6) 0.0022(6)
C11 0.0348(9) 0.0315(8) 0.0286(8) 0.0079(7) 0.0084(7) 0.0031(6)
C12 0.0317(9) 0.0513(10) 0.0273(8) 0.0097(8) 0.0022(7) 0.0046(7)
C13 0.0360(9) 0.0455(10) 0.0268(8) -0.0070(7) 0.0048(7) -0.0017(7)
C14 0.0438(10) 0.0279(8) 0.0370(8) -0.0036(7) 0.0086(8) -0.0027(7)
C15 0.0319(8) 0.0264(8) 0.0367(8) 0.0041(6) 0.0023(7) 0.0013(6)
C16 0.0352(9) 0.0246(7) 0.0261(7) -0.0017(6) 0.0049(6) 0.0006(6)
C17 0.0385(9) 0.0221(7) 0.0324(8) 0.0025(6) 0.0094(7) 0.0024(6)

loop_
_atom_type_symbol
_atom_type_description
_atom_type_scat_dispersion_real
_atom_type_scat_dispersion_imag
_atom_type_scat_source
C C .0033 .0016 'International Tables Vol C Tables 4.2.6.8 and 6.1.1.4'
H H .0000 .0000 'International Tables Vol C Tables 4.2.6.8 and 6.1.1.4'
N N .0061 .0033 'International Tables Vol C Tables 4.2.6.8 and 6.1.1.4'
O O .0106 .0060 'International Tables Vol C Tables 4.2.6.8 and 6.1.1.4'

loop_
_geom_angle_atom_site_label_1
_geom_angle_atom_site_label_2
_geom_angle_atom_site_label_3
_geom_angle
_geom_angle_publ_flag
C1 N1 C8 108.64(12) ?
C1 N1 C9 126.02(12) ?
C8 N1 C9 124.97(12) ?
O1 N2 O2 122.61(13) y
O1 N2 C17 120.50(13) y
O2 N2 C17 116.88(13) y
N1 C1 C2 110.74(13) ?
N1 C1 H1 124.6 ?
C2 C1 H1 124.6 ?
C1 C2 C16 122.82(14) y
C1 C2 C3 105.93(12) ?
C16 C2 C3 131.24(14) ?
C4 C3 C8 118.57(13) ?
C4 C3 C2 135.27(13) ?
C8 C3 C2 106.15(12) ?
C5 C4 C3 118.94(14) ?
C5 C4 H4 120.5 ?
C3 C4 H4 120.5 ?
C4 C5 C6 121.51(15) ?
C4 C5 H5 119.2 ?
C6 C5 H5 119.2 ?
C7 C6 C5 121.05(14) ?
C7 C6 H6 119.5 ?
C5 C6 H6 119.5 ?
C6 C7 C8 117.13(15) ?
C6 C7 H7 121.4 ?
C8 C7 H7 121.4 ?
N1 C8 C7 128.65(14) ?
N1 C8 C3 108.55(12) ?
C7 C8 C3 122.80(14) ?
N1 C9 C10 111.17(12) y
N1 C9 H9A 109.4 ?
C10 C9 H9A 109.4 ?
N1 C9 H9B 109.4 ?
C10 C9 H9B 109.4 ?
H9A C9 H9B 108.0 ?
C15 C10 C11 119.10(14) ?
C15 C10 C9 121.30(13) ?
C11 C10 C9 119.60(13) ?
C12 C11 C10 120.09(15) ?
C12 C11 H11 120.0 ?
C10 C11 H11 120.0 ?
C13 C12 C11 120.46(14) ?
C13 C12 H12 119.8 ?
C11 C12 H12 119.8 ?
C14 C13 C12 119.59(14) ?
C14 C13 H13 120.2 ?
C12 C13 H13 120.2 ?
C13 C14 C15 120.23(15) ?
C13 C14 H14 119.9 ?
C15 C14 H14 119.9 ?
C14 C15 C10 120.52(14) ?
C14 C15 H15 119.7 ?
C10 C15 H15 119.7 ?
C17 C16 C2 127.33(14) y
C17 C16 H16 116.3 ?
C2 C16 H16 116.3 ?
C16 C17 N2 120.69(14) ?
C16 C17 H17 119.7 ?
N2 C17 H17 119.7 ?

loop_
_geom_bond_atom_site_label_1
_geom_bond_atom_site_label_2
_geom_bond_distance
_geom_bond_publ_flag
N1 C1 1.3513(18) y
N1 C8 1.3854(18) ?
N1 C9 1.4606(18) ?
N2 O1 1.2308(16) y
N2 O2 1.2331(16) y
N2 C17 1.4308(19) y
C1 C2 1.386(2) y
C1 H1 0.9500 ?
C2 C16 1.426(2) y
C2 C3 1.452(2) ?
C3 C4 1.401(2) ?
C3 C8 1.406(2) ?
C4 C5 1.378(2) ?
C4 H4 0.9500 ?
C5 C6 1.396(2) ?
C5 H5 0.9500 ?
C6 C7 1.385(2) ?
C6 H6 0.9500 ?
C7 C8 1.392(2) ?
C7 H7 0.9500 ?
C9 C10 1.515(2) ?
C9 H9A 0.9900 ?
C9 H9B 0.9900 ?
C10 C15 1.386(2) ?
C10 C11 1.389(2) ?
C11 C12 1.385(2) ?
C11 H11 0.9500 ?
C12 C13 1.380(2) ?
C12 H12 0.9500 ?
C13 C14 1.379(2) ?
C13 H13 0.9500 ?
C14 C15 1.383(2) ?
C14 H14 0.9500 ?
C15 H15 0.9500 ?
C16 C17 1.335(2) y
C16 H16 0.9500 ?
C17 H17 0.9500 ?

loop_
_geom_hbond_atom_site_label_D
_geom_hbond_atom_site_label_H
_geom_hbond_atom_site_label_A
_geom_hbond_site_symmetry_A
_geom_hbond_distance_DH
_geom_hbond_distance_HA
_geom_hbond_distance_DA
_geom_hbond_angle_DHA
C1 H1 O1 3_765 0.95 2.46 3.294(2) 147

loop_
_geom_torsion_atom_site_label_1
_geom_torsion_atom_site_label_2
_geom_torsion_atom_site_label_3
_geom_torsion_atom_site_label_4
_geom_torsion
_geom_torsion_publ_flag
C8 N1 C1 C2 0.02(16) ?
C9 N1 C1 C2 173.27(12) ?
N1 C1 C2 C16 -178.66(13) ?
N1 C1 C2 C3 -0.08(16) ?
C1 C2 C3 C4 178.55(15) ?
C16 C2 C3 C4 -3.0(3) ?
C1 C2 C3 C8 0.11(15) ?
C16 C2 C3 C8 178.52(15) ?
C8 C3 C4 C5 0.1(2) ?
C2 C3 C4 C5 -178.24(15) ?
C3 C4 C5 C6 -0.1(2) ?
C4 C5 C6 C7 -0.1(2) ?
C5 C6 C7 C8 0.4(2) ?
C1 N1 C8 C7 -178.98(14) ?
C9 N1 C8 C7 7.7(2) ?
C1 N1 C8 C3 0.05(15) ?
C9 N1 C8 C3 -173.28(12) ?
C6 C7 C8 N1 178.46(14) ?
C6 C7 C8 C3 -0.5(2) ?
C4 C3 C8 N1 -178.85(11) ?
C2 C3 C8 N1 -0.10(15) ?
C4 C3 C8 C7 0.2(2) ?
C2 C3 C8 C7 179.00(13) ?
C1 N1 C9 C10 -105.27(16) ?
C8 N1 C9 C10 66.91(17) ?
N1 C9 C10 C15 -132.94(14) ?
N1 C9 C10 C11 47.21(18) ?
C15 C10 C11 C12 1.0(2) ?
C9 C10 C11 C12 -179.20(13) ?
C10 C11 C12 C13 -0.9(2) ?
C11 C12 C13 C14 0.1(2) ?
C12 C13 C14 C15 0.6(2) ?
C13 C14 C15 C10 -0.5(2) ?
C11 C10 C15 C14 -0.3(2) ?
C9 C10 C15 C14 179.87(14) ?
C1 C2 C16 C17 173.60(14) y
C3 C2 C16 C17 -4.6(3) ?
C2 C16 C17 N2 -179.55(13) y
O1 N2 C17 C16 -4.2(2) ?
O2 N2 C17 C16 174.36(13) ?
